data_4337584
loop_
_publ_author_name
'Brahma, Sanfaori'
'Ikbal, Sk Asif'
'Rath, Sankar Prasad'

_publ_section_title
;
 Synthesis, structure, and properties of a series of chiral
 tweezer-diamine complexes consisting of an achiral zinc(II) bisporphyrin
 host and chiral diamine guest: induction and rationalization of
 supramolecular chirality.
;
_journal_issue 1
_journal_name_full 'Inorganic chemistry'
_journal_page_first 49
_journal_page_last 62
_journal_paper_doi 10.1021/ic401091r
_journal_volume 53
_journal_year 2014
_chemical_formula_sum 'C85 H92 N10 O Zn2'
_chemical_formula_weight 1400.43
_chemical_name_common Zn2DPO.PPDA
_chemical_name_systematic
; 
 ? 
;
_space_group_IT_number 5
_symmetry_cell_setting monoclinic
_symmetry_space_group_name_Hall 'C 2y'
_symmetry_space_group_name_H-M 'C 1 2 1'
_atom_sites_solution_hydrogens geom
_atom_sites_solution_primary direct
_atom_sites_solution_secondary difmap
_audit_creation_method SHELXL-97
_cell_angle_alpha 90.00
_cell_angle_beta 119.7030(10)
_cell_angle_gamma 90.00
_cell_formula_units_Z 4
_cell_length_a 26.094(2)
_cell_length_b 13.6168(10)
_cell_length_c 24.0581(19)
_cell_measurement_reflns_used 999
_cell_measurement_temperature 100(2)
_cell_measurement_theta_max 28.1
_cell_measurement_theta_min 2.7
_cell_volume 7425.1(10)
_computing_cell_refinement 'Bruker SAINT'
_computing_data_collection 'Bruker APEX'
_computing_data_reduction 'Bruker SAINT'
_computing_molecular_graphics 'SHELXL 5.1, XP (Sheldrick, 1994)'
_computing_publication_material SHELXS-97
_computing_structure_refinement 'SHELXL-97 (Sheldrick, 2008)'
_computing_structure_solution 'SHELXS-97 (Sheldrick, 2008)'
_diffrn_ambient_temperature 100(2)
_diffrn_measured_fraction_theta_full 0.997
_diffrn_measured_fraction_theta_max 0.997
_diffrn_measurement_device_type 'Bruker SMART APEX'
_diffrn_measurement_method \w
_diffrn_radiation_monochromator graphite
_diffrn_radiation_source 'fine-focus sealed tube'
_diffrn_radiation_type MoK\a
_diffrn_radiation_wavelength 0.71073
_diffrn_reflns_av_R_equivalents 0.0550
_diffrn_reflns_av_sigmaI/netI 0.0891
_diffrn_reflns_limit_h_max 30
_diffrn_reflns_limit_h_min -31
_diffrn_reflns_limit_k_max 9
_diffrn_reflns_limit_k_min -16
_diffrn_reflns_limit_l_max 29
_diffrn_reflns_limit_l_min -29
_diffrn_reflns_number 20253
_diffrn_reflns_theta_full 25.00
_diffrn_reflns_theta_max 25.49
_diffrn_reflns_theta_min 1.74
_diffrn_standards_number 0
_exptl_absorpt_coefficient_mu 0.699
_exptl_absorpt_correction_T_max 0.8963
_exptl_absorpt_correction_T_min 0.8391
_exptl_absorpt_correction_type multi-scan
_exptl_absorpt_process_details 'SADABS 2.05 (Sheldrick, 2002)'
_exptl_crystal_colour 'dark red'
_exptl_crystal_density_diffrn 1.253
_exptl_crystal_density_method 'not measured'
_exptl_crystal_description block
_exptl_crystal_F_000 2960
_exptl_crystal_size_max 0.26
_exptl_crystal_size_mid 0.20
_exptl_crystal_size_min 0.16
_refine_diff_density_max 1.112
_refine_diff_density_min -0.450
_refine_diff_density_rms 0.086
_refine_ls_abs_structure_details 'Flack H D (1983), Acta Cryst. A39, 876-881'
_refine_ls_abs_structure_Flack -0.019(16)
_refine_ls_extinction_method none
_refine_ls_goodness_of_fit_ref 1.005
_refine_ls_hydrogen_treatment constr
_refine_ls_matrix_type full
_refine_ls_number_parameters 887
_refine_ls_number_reflns 9744
_refine_ls_number_restraints 1
_refine_ls_restrained_S_all 1.005
_refine_ls_R_factor_all 0.0879
_refine_ls_R_factor_gt 0.0650
_refine_ls_shift/su_max 0.000
_refine_ls_shift/su_mean 0.000
_refine_ls_structure_factor_coef Fsqd
_refine_ls_weighting_details 'calc w=1/[\s^2^(Fo^2^)+(0.0999P)^2^+0.0000P] where P=(Fo^2^+2Fc^2^)/3'
_refine_ls_weighting_scheme calc
_refine_ls_wR_factor_gt 0.1552
_refine_ls_wR_factor_ref 0.1759
_reflns_number_gt 7163
_reflns_number_total 9744
_reflns_threshold_expression >2sigma(I)
_cod_data_source_file ic401091r_si_003.cif
_cod_data_source_block 29marbm2
_cod_original_cell_volume 7424.9(10)
_cod_original_sg_symbol_H-M 'C 2'
_cod_database_code 4337584

loop_
_symmetry_equiv_pos_as_xyz
'x, y, z'
'-x, y, -z'
'x+1/2, y+1/2, z'
'-x+1/2, y+1/2, -z'

loop_
_atom_site_label
_atom_site_type_symbol
_atom_site_fract_x
_atom_site_fract_y
_atom_site_fract_z
_atom_site_U_iso_or_equiv
_atom_site_adp_type
_atom_site_occupancy
_atom_site_symmetry_multiplicity
_atom_site_calc_flag
_atom_site_refinement_flags
Zn1 Zn 0.59647(3) 0.19489(6) 0.19153(4) 0.0354(2) Uani 1 1 d .
Zn1A Zn 0.47626(3) 0.32060(6) 0.33688(4) 0.0328(2) Uani 1 1 d .
O1 O 0.3506(2) 0.2659(4) 0.0666(2) 0.0364(12) Uani 1 1 d .
N1 N 0.5526(2) 0.3260(5) 0.1581(2) 0.0310(13) Uani 1 1 d .
N1A N 0.4351(2) 0.1943(5) 0.2882(2) 0.0305(12) Uani 1 1 d .
N2A N 0.5200(3) 0.2385(5) 0.4214(3) 0.0361(15) Uani 1 1 d .
N2 N 0.6750(3) 0.2734(5) 0.2423(3) 0.0360(15) Uani 1 1 d .
N3 N 0.6471(3) 0.0704(4) 0.2064(3) 0.0362(15) Uani 1 1 d .
N3A N 0.4997(3) 0.4454(5) 0.3944(3) 0.0360(14) Uani 1 1 d .
N4A N 0.4095(2) 0.3999(4) 0.2624(3) 0.0309(14) Uani 1 1 d .
N4 N 0.5256(3) 0.1251(5) 0.1165(3) 0.0372(15) Uani 1 1 d .
N5 N 0.5630(3) 0.1553(5) 0.2574(3) 0.0381(15) Uani 1 1 d .
H5A H 0.5249 0.1784 0.2390 0.046 Uiso 1 1 calc R
H5C H 0.5605 0.0878 0.2571 0.046 Uiso 1 1 calc R
N5A N 0.5387(3) 0.3428(5) 0.3025(3) 0.0399(16) Uani 1 1 d .
H5AA H 0.5196 0.3238 0.2602 0.048 Uiso 1 1 calc R
H5AC H 0.5444 0.4095 0.3028 0.048 Uiso 1 1 calc R
C1A C 0.3924(3) 0.1861(6) 0.2243(3) 0.0314(15) Uani 1 1 d .
C1 C 0.4934(3) 0.3389(6) 0.1123(3) 0.0345(17) Uani 1 1 d .
C2 C 0.4764(3) 0.4395(6) 0.1162(3) 0.0359(17) Uani 1 1 d .
C2A C 0.3880(3) 0.0823(5) 0.2041(3) 0.0334(17) Uani 1 1 d .
C3A C 0.4251(3) 0.0315(6) 0.2568(3) 0.0363(17) Uani 1 1 d .
C3 C 0.5260(3) 0.4865(6) 0.1620(4) 0.0409(19) Uani 1 1 d .
C4 C 0.5731(3) 0.4146(5) 0.1867(3) 0.0315(17) Uani 1 1 d .
C4A C 0.4526(3) 0.1006(5) 0.3087(3) 0.0290(16) Uani 1 1 d .
C5 C 0.6328(3) 0.4356(6) 0.2306(3) 0.0329(17) Uani 1 1 d .
H5B H 0.6417 0.5010 0.2463 0.039 Uiso 1 1 calc R
C5A C 0.4935(3) 0.0772(6) 0.3726(3) 0.0303(16) Uani 1 1 d .
H5AB H 0.5023 0.0093 0.3812 0.036 Uiso 1 1 calc R
C6 C 0.6795(3) 0.3711(5) 0.2529(3) 0.0296(16) Uani 1 1 d .
C6A C 0.5226(3) 0.1384(6) 0.4241(3) 0.0338(17) Uani 1 1 d .
C7 C 0.7411(3) 0.3988(5) 0.2904(3) 0.0307(16) Uani 1 1 d .
C7A C 0.5602(3) 0.1075(6) 0.4915(3) 0.0330(17) Uani 1 1 d .
C8 C 0.7735(3) 0.3161(6) 0.3014(3) 0.0343(15) Uani 1 1 d .
C8A C 0.5804(3) 0.1924(6) 0.5258(3) 0.0348(16) Uani 1 1 d .
C9A C 0.5556(3) 0.2732(6) 0.4827(3) 0.0379(19) Uani 1 1 d .
C9 C 0.7321(3) 0.2381(6) 0.2730(4) 0.0347(17) Uani 1 1 d .
C10 C 0.7454(3) 0.1373(6) 0.2743(4) 0.0371(18) Uani 1 1 d .
H10A H 0.7861 0.1207 0.2972 0.045 Uiso 1 1 calc R
C10A C 0.5658(3) 0.3716(6) 0.4988(4) 0.042(2) Uani 1 1 d .
H10B H 0.5922 0.3865 0.5425 0.051 Uiso 1 1 calc R
C11 C 0.7066(3) 0.0596(5) 0.2462(3) 0.0329(16) Uani 1 1 d .
C11A C 0.5413(3) 0.4508(6) 0.4573(3) 0.0399(18) Uani 1 1 d .
C12 C 0.7220(3) -0.0435(6) 0.2530(3) 0.0370(18) Uani 1 1 d .
C12A C 0.5530(3) 0.5518(7) 0.4761(4) 0.044(2) Uani 1 1 d .
C13 C 0.6715(3) -0.0945(6) 0.2166(4) 0.0404(19) Uani 1 1 d .
C13A C 0.5162(3) 0.6086(6) 0.4233(4) 0.0416(19) Uani 1 1 d .
C14A C 0.4834(3) 0.5401(6) 0.3727(3) 0.0378(19) Uani 1 1 d .
C14 C 0.6254(3) -0.0221(6) 0.1874(4) 0.0374(18) Uani 1 1 d .
C15A C 0.4372(3) 0.5633(7) 0.3118(4) 0.043(2) Uani 1 1 d .
H15A H 0.4287 0.6313 0.3034 0.051 Uiso 1 1 calc R
C15 C 0.5668(3) -0.0411(6) 0.1419(4) 0.0377(18) Uani 1 1 d .
H15B H 0.5559 -0.1084 0.1345 0.045 Uiso 1 1 calc R
C16A C 0.4021(3) 0.5009(5) 0.2622(3) 0.0300(16) Uani 1 1 d .
C16 C 0.5222(3) 0.0260(6) 0.1059(4) 0.0404(19) Uani 1 1 d .
C17 C 0.4664(3) 0.0002(6) 0.0505(4) 0.044(2) Uani 1 1 d .
C17A C 0.3501(3) 0.5309(6) 0.2030(3) 0.0341(17) Uani 1 1 d .
C18A C 0.3264(3) 0.4480(5) 0.1678(3) 0.0328(16) Uani 1 1 d .
C18 C 0.4358(3) 0.0866(7) 0.0263(4) 0.043(2) Uani 1 1 d .
C19A C 0.3646(3) 0.3651(6) 0.2058(3) 0.0340(18) Uani 1 1 d .
C19 C 0.4728(3) 0.1643(6) 0.0687(4) 0.0393(19) Uani 1 1 d .
C20A C 0.3573(3) 0.2656(6) 0.1873(3) 0.0308(16) Uani 1 1 d .
C20 C 0.4582(3) 0.2649(6) 0.0678(4) 0.0407(19) Uani 1 1 d .
C21A C 0.3557(4) 0.0389(6) 0.1394(4) 0.046(2) Uani 1 1 d .
H21A H 0.3611 -0.0325 0.1424 0.070 Uiso 1 1 calc R
H21B H 0.3709 0.0663 0.1128 0.070 Uiso 1 1 calc R
H21C H 0.3136 0.0542 0.1203 0.070 Uiso 1 1 calc R
C21 C 0.4167(4) 0.4866(7) 0.0818(4) 0.051(2) Uani 1 1 d .
H21D H 0.4198 0.5554 0.0952 0.076 Uiso 1 1 calc R
H21E H 0.3896 0.4517 0.0921 0.076 Uiso 1 1 calc R
H21F H 0.4017 0.4838 0.0355 0.076 Uiso 1 1 calc R
C22A C 0.4389(4) -0.0770(6) 0.2621(4) 0.047(2) Uani 1 1 d .
H22A H 0.4029 -0.1139 0.2326 0.057 Uiso 1 1 calc R
H22B H 0.4519 -0.0995 0.3062 0.057 Uiso 1 1 calc R
C22 C 0.5326(4) 0.5921(7) 0.1837(4) 0.061(3) Uani 1 1 d .
H22C H 0.5691 0.6189 0.1867 0.073 Uiso 1 1 calc R
H22D H 0.4990 0.6302 0.1506 0.073 Uiso 1 1 calc R
C23A C 0.4878(5) -0.0985(7) 0.2454(5) 0.070(3) Uani 1 1 d .
H23A H 0.4940 -0.1696 0.2461 0.105 Uiso 1 1 calc R
H23B H 0.5246 -0.0667 0.2768 0.105 Uiso 1 1 calc R
H23C H 0.4759 -0.0730 0.2026 0.105 Uiso 1 1 calc R
C23 C 0.5350(6) 0.6076(10) 0.2458(7) 0.106(4) Uani 1 1 d .
H23D H 0.5372 0.6781 0.2549 0.159 Uiso 1 1 calc R
H23E H 0.5699 0.5747 0.2797 0.159 Uiso 1 1 calc R
H23F H 0.4994 0.5802 0.2439 0.159 Uiso 1 1 calc R
C24A C 0.5754(3) 0.0053(6) 0.5133(4) 0.0412(19) Uani 1 1 d .
H24A H 0.5408 -0.0368 0.4868 0.049 Uiso 1 1 calc R
H24B H 0.5836 0.0010 0.5581 0.049 Uiso 1 1 calc R
C24 C 0.7636(4) 0.5036(6) 0.3098(3) 0.0389(18) Uani 1 1 d .
H24C H 0.7366 0.5396 0.3204 0.047 Uiso 1 1 calc R
H24D H 0.8030 0.5016 0.3489 0.047 Uiso 1 1 calc R
C25 C 0.7683(4) 0.5586(6) 0.2578(3) 0.047(2) Uani 1 1 d .
H25A H 0.7781 0.6275 0.2704 0.071 Uiso 1 1 calc R
H25B H 0.7306 0.5549 0.2178 0.071 Uiso 1 1 calc R
H25C H 0.7994 0.5290 0.2516 0.071 Uiso 1 1 calc R
C25A C 0.6284(4) -0.0357(8) 0.5103(4) 0.059(3) Uani 1 1 d .
H25D H 0.6327 -0.1058 0.5209 0.088 Uiso 1 1 calc R
H25E H 0.6642 -0.0009 0.5411 0.088 Uiso 1 1 calc R
H25F H 0.6224 -0.0268 0.4671 0.088 Uiso 1 1 calc R
C26 C 0.8391(3) 0.3067(7) 0.3351(3) 0.0433(19) Uani 1 1 d .
H26A H 0.8565 0.3503 0.3724 0.065 Uiso 1 1 calc R
H26B H 0.8535 0.3250 0.3059 0.065 Uiso 1 1 calc R
H26C H 0.8502 0.2386 0.3491 0.065 Uiso 1 1 calc R
C26A C 0.6204(3) 0.2013(6) 0.5966(3) 0.0379(17) Uani 1 1 d .
H26D H 0.6190 0.1404 0.6175 0.057 Uiso 1 1 calc R
H26E H 0.6075 0.2563 0.6129 0.057 Uiso 1 1 calc R
H26F H 0.6609 0.2130 0.6057 0.057 Uiso 1 1 calc R
C27 C 0.7827(3) -0.0851(6) 0.2935(4) 0.0408(19) Uani 1 1 d .
H27A H 0.7818 -0.1561 0.2863 0.061 Uiso 1 1 calc R
H27B H 0.7961 -0.0724 0.3387 0.061 Uiso 1 1 calc R
H27C H 0.8099 -0.0541 0.2817 0.061 Uiso 1 1 calc R
C27A C 0.5970(4) 0.5870(6) 0.5436(4) 0.050(2) Uani 1 1 d .
H27D H 0.5885 0.6555 0.5487 0.075 Uiso 1 1 calc R
H27E H 0.6372 0.5822 0.5504 0.075 Uiso 1 1 calc R
H27F H 0.5936 0.5460 0.5751 0.075 Uiso 1 1 calc R
C28 C 0.6645(4) -0.2051(5) 0.2133(4) 0.043(2) Uani 1 1 d .
H28A H 0.6272 -0.2233 0.1746 0.052 Uiso 1 1 calc R
H28B H 0.6975 -0.2356 0.2103 0.052 Uiso 1 1 calc R
C28A C 0.5125(4) 0.7183(6) 0.4188(4) 0.055(2) Uani 1 1 d .
H28C H 0.5281 0.7465 0.4621 0.066 Uiso 1 1 calc R
H28D H 0.4706 0.7383 0.3928 0.066 Uiso 1 1 calc R
C29 C 0.6641(5) -0.2432(7) 0.2718(5) 0.072(3) Uani 1 1 d .
H29A H 0.6586 -0.3146 0.2684 0.109 Uiso 1 1 calc R
H29B H 0.6317 -0.2125 0.2750 0.109 Uiso 1 1 calc R
H29C H 0.7017 -0.2273 0.3100 0.109 Uiso 1 1 calc R
C29A C 0.5471(4) 0.7589(8) 0.3887(6) 0.088(4) Uani 1 1 d .
H29D H 0.5463 0.8308 0.3894 0.132 Uiso 1 1 calc R
H29E H 0.5294 0.7360 0.3444 0.132 Uiso 1 1 calc R
H29F H 0.5880 0.7361 0.4129 0.132 Uiso 1 1 calc R
C30 C 0.4455(4) -0.1023(7) 0.0253(4) 0.051(2) Uani 1 1 d .
H30A H 0.4232 -0.1002 -0.0220 0.061 Uiso 1 1 calc R
H30B H 0.4803 -0.1450 0.0383 0.061 Uiso 1 1 calc R
C30A C 0.3289(3) 0.6345(6) 0.1875(3) 0.0375(18) Uani 1 1 d .
H30C H 0.3344 0.6668 0.2270 0.045 Uiso 1 1 calc R
H30D H 0.2860 0.6338 0.1564 0.045 Uiso 1 1 calc R
C31A C 0.3593(3) 0.6950(6) 0.1602(3) 0.0410(17) Uani 1 1 d .
H31A H 0.3438 0.7622 0.1527 0.061 Uiso 1 1 calc R
H31B H 0.3521 0.6661 0.1196 0.061 Uiso 1 1 calc R
H31C H 0.4018 0.6961 0.1904 0.061 Uiso 1 1 calc R
C31 C 0.4076(5) -0.1460(8) 0.0486(5) 0.079(3) Uani 1 1 d .
H31D H 0.3945 -0.2112 0.0297 0.119 Uiso 1 1 calc R
H31E H 0.3732 -0.1038 0.0362 0.119 Uiso 1 1 calc R
H31F H 0.4301 -0.1517 0.0954 0.119 Uiso 1 1 calc R
C32 C 0.3767(3) 0.0933(7) -0.0347(4) 0.054(2) Uani 1 1 d .
H32A H 0.3654 0.0283 -0.0546 0.080 Uiso 1 1 calc R
H32B H 0.3797 0.1393 -0.0643 0.080 Uiso 1 1 calc R
H32C H 0.3467 0.1168 -0.0246 0.080 Uiso 1 1 calc R
C32A C 0.2717(3) 0.4461(6) 0.1033(3) 0.0432(19) Uani 1 1 d .
H32D H 0.2508 0.5088 0.0957 0.065 Uiso 1 1 calc R
H32E H 0.2459 0.3925 0.1018 0.065 Uiso 1 1 calc R
H32F H 0.2826 0.4357 0.0702 0.065 Uiso 1 1 calc R
C33A C 0.3030(3) 0.2351(6) 0.1263(3) 0.0327(17) Uani 1 1 d .
C33 C 0.4011(3) 0.3022(6) 0.0119(3) 0.0393(18) Uani 1 1 d .
C34A C 0.3012(3) 0.2337(6) 0.0669(3) 0.0331(17) Uani 1 1 d .
C34 C 0.3478(3) 0.3029(6) 0.0110(3) 0.0320(16) Uani 1 1 d .
C35 C 0.2979(3) 0.3458(6) -0.0380(3) 0.0370(19) Uani 1 1 d .
H35A H 0.2622 0.3490 -0.0365 0.044 Uiso 1 1 calc R
C35A C 0.2545(3) 0.1888(7) 0.0144(3) 0.0400(18) Uani 1 1 d .
H35B H 0.2542 0.1847 -0.0252 0.048 Uiso 1 1 calc R
C36A C 0.2081(3) 0.1498(7) 0.0204(4) 0.052(2) Uani 1 1 d .
H36A H 0.1766 0.1179 -0.0153 0.062 Uiso 1 1 calc R
C36 C 0.3012(4) 0.3843(7) -0.0899(4) 0.048(2) Uani 1 1 d .
H36B H 0.2673 0.4139 -0.1241 0.057 Uiso 1 1 calc R
C37A C 0.2068(3) 0.1566(7) 0.0772(4) 0.050(2) Uani 1 1 d .
H37A H 0.1741 0.1332 0.0803 0.060 Uiso 1 1 calc R
C37 C 0.3525(4) 0.3803(7) -0.0926(4) 0.051(2) Uani 1 1 d .
H37B H 0.3539 0.4048 -0.1288 0.061 Uiso 1 1 calc R
C38A C 0.2553(3) 0.1988(7) 0.1294(3) 0.0431(19) Uani 1 1 d .
H38A H 0.2554 0.2028 0.1689 0.052 Uiso 1 1 calc R
C38 C 0.4026(3) 0.3396(7) -0.0412(4) 0.047(2) Uani 1 1 d .
H38B H 0.4385 0.3372 -0.0423 0.056 Uiso 1 1 calc R
C39 C 0.5925(3) 0.1855(7) 0.3251(3) 0.0449(19) Uani 1 1 d .
H39A H 0.6324 0.1561 0.3479 0.054 Uiso 1 1 calc R
H39B H 0.5699 0.1603 0.3451 0.054 Uiso 1 1 calc R
C40 C 0.5976(3) 0.2975(6) 0.3322(3) 0.041(2) Uani 1 1 d .
H40A H 0.6179 0.3216 0.3088 0.050 Uiso 1 1 calc R
C41 C 0.6326(6) 0.3409(14) 0.4039(7) 0.131(6) Uani 1 1 d .
H41A H 0.6090 0.3358 0.4257 0.157 Uiso 1 1 calc R
H41B H 0.6445 0.4100 0.4044 0.157 Uiso 1 1 calc R
C42 C 0.6895(3) 0.2674(14) 0.4355(6) 0.46(4) Uani 1 1 d G
C43 C 0.7393(4) 0.2740(12) 0.4288(5) 0.29(2) Uani 1 1 d G
H43A H 0.7373 0.3079 0.3933 0.349 Uiso 1 1 calc R
C44 C 0.7920(3) 0.2312(9) 0.4741(6) 0.119(6) Uani 1 1 d G
H44A H 0.8260 0.2357 0.4695 0.143 Uiso 1 1 calc R
C45 C 0.7948(4) 0.1817(9) 0.5261(6) 0.28(2) Uani 1 1 d G
H45A H 0.8308 0.1524 0.5570 0.338 Uiso 1 1 calc R
C46 C 0.7450(6) 0.1750(9) 0.5328(4) 0.133(6) Uani 1 1 d G
H46A H 0.7469 0.1412 0.5683 0.159 Uiso 1 1 calc R
C47 C 0.6923(5) 0.2179(12) 0.4875(6) 0.204(13) Uani 1 1 d G
H47A H 0.6583 0.2133 0.4921 0.245 Uiso 1 1 calc R

loop_
_atom_site_aniso_label
_atom_site_aniso_U_11
_atom_site_aniso_U_22
_atom_site_aniso_U_33
_atom_site_aniso_U_23
_atom_site_aniso_U_13
_atom_site_aniso_U_12
Zn1 0.0257(4) 0.0292(5) 0.0458(5) -0.0007(4) 0.0136(4) -0.0009(4)
Zn1A 0.0289(4) 0.0337(5) 0.0251(4) 0.0052(4) 0.0053(3) -0.0004(4)
O1 0.024(2) 0.047(3) 0.030(3) 0.003(2) 0.007(2) -0.003(2)
N1 0.021(3) 0.036(4) 0.031(3) 0.002(3) 0.009(2) -0.002(3)
N1A 0.027(3) 0.033(3) 0.021(3) 0.003(3) 0.004(2) 0.006(3)
N2A 0.033(3) 0.032(4) 0.026(3) 0.006(3) 0.001(3) -0.008(3)
N2 0.027(3) 0.031(4) 0.041(4) 0.001(3) 0.009(3) -0.001(3)
N3 0.034(3) 0.026(3) 0.052(4) 0.005(3) 0.024(3) 0.004(3)
N3A 0.034(3) 0.036(4) 0.023(3) 0.005(3) 0.002(3) -0.001(3)
N4A 0.025(3) 0.035(4) 0.022(3) 0.005(3) 0.004(3) -0.001(3)
N4 0.024(3) 0.035(4) 0.042(4) 0.002(3) 0.008(3) -0.001(3)
N5 0.031(3) 0.033(4) 0.047(4) 0.002(3) 0.017(3) -0.007(3)
N5A 0.034(3) 0.045(4) 0.036(3) 0.002(3) 0.014(3) 0.001(3)
C1A 0.023(3) 0.035(4) 0.027(3) 0.007(3) 0.006(3) -0.003(3)
C1 0.025(3) 0.037(5) 0.041(4) 0.008(3) 0.015(3) 0.007(3)
C2 0.037(4) 0.032(4) 0.032(4) 0.009(3) 0.011(3) 0.005(3)
C2A 0.031(4) 0.030(4) 0.031(4) 0.001(3) 0.009(3) -0.005(3)
C3A 0.035(4) 0.029(4) 0.038(4) 0.003(3) 0.013(4) 0.002(3)
C3 0.039(4) 0.033(4) 0.042(4) 0.010(4) 0.014(4) 0.012(4)
C4 0.034(4) 0.030(4) 0.030(4) 0.005(3) 0.015(3) 0.011(3)
C4A 0.027(4) 0.021(4) 0.035(4) 0.004(3) 0.012(3) 0.000(3)
C5 0.035(4) 0.035(4) 0.030(4) 0.010(3) 0.017(3) 0.005(3)
C5A 0.025(4) 0.028(4) 0.031(4) 0.003(3) 0.009(3) 0.000(3)
C6 0.027(4) 0.035(4) 0.030(4) 0.004(3) 0.016(3) 0.004(3)
C6A 0.026(4) 0.039(5) 0.029(4) 0.005(4) 0.008(3) -0.001(3)
C7 0.028(4) 0.030(4) 0.028(4) 0.002(3) 0.010(3) -0.005(3)
C7A 0.024(4) 0.040(5) 0.029(4) 0.016(3) 0.008(3) 0.000(3)
C8 0.029(3) 0.041(4) 0.027(3) 0.001(4) 0.009(3) 0.001(4)
C8A 0.029(3) 0.037(4) 0.025(3) 0.000(4) 0.003(3) 0.003(4)
C9A 0.036(4) 0.041(5) 0.028(4) 0.011(4) 0.009(3) -0.001(4)
C9 0.020(3) 0.032(4) 0.042(4) 0.007(3) 0.007(3) 0.003(3)
C10 0.029(4) 0.039(5) 0.049(5) 0.007(4) 0.024(4) 0.001(3)
C10A 0.036(4) 0.043(5) 0.028(4) 0.003(4) 0.001(4) -0.007(4)
C11 0.022(3) 0.028(4) 0.038(4) -0.003(3) 0.007(3) 0.006(3)
C11A 0.039(4) 0.040(5) 0.030(4) -0.004(4) 0.009(3) -0.003(4)
C12 0.035(4) 0.042(5) 0.033(4) -0.006(4) 0.016(3) -0.002(4)
C12A 0.036(4) 0.051(5) 0.030(4) 0.005(4) 0.004(3) 0.001(4)
C13 0.038(4) 0.046(5) 0.036(4) 0.003(4) 0.018(4) 0.005(4)
C13A 0.038(4) 0.032(5) 0.038(4) -0.003(4) 0.007(4) -0.005(4)
C14A 0.039(4) 0.040(5) 0.027(4) 0.007(4) 0.011(4) 0.006(4)
C14 0.035(4) 0.028(4) 0.043(4) -0.008(4) 0.015(4) -0.001(3)
C15A 0.035(4) 0.044(5) 0.043(5) 0.007(4) 0.015(4) 0.006(4)
C15 0.034(4) 0.026(4) 0.047(4) 0.007(4) 0.016(4) 0.005(3)
C16A 0.030(4) 0.028(4) 0.026(4) 0.011(3) 0.009(3) 0.006(3)
C16 0.040(4) 0.034(5) 0.053(5) -0.006(4) 0.028(4) -0.003(4)
C17 0.028(4) 0.041(5) 0.053(5) -0.005(4) 0.013(4) -0.003(4)
C17A 0.029(4) 0.040(5) 0.028(4) 0.008(3) 0.011(3) -0.001(3)
C18A 0.031(4) 0.029(4) 0.036(4) 0.011(3) 0.015(3) 0.007(3)
C18 0.021(4) 0.052(5) 0.046(5) -0.010(4) 0.010(3) -0.006(4)
C19A 0.025(4) 0.046(5) 0.029(4) 0.011(4) 0.013(3) 0.007(3)
C19 0.022(4) 0.040(5) 0.048(5) 0.004(4) 0.011(3) 0.000(3)
C20A 0.029(4) 0.032(4) 0.024(4) 0.009(3) 0.007(3) -0.002(3)
C20 0.028(4) 0.052(5) 0.043(4) 0.000(4) 0.019(4) 0.002(4)
C21A 0.043(5) 0.035(5) 0.039(4) 0.001(4) 0.003(4) -0.006(4)
C21 0.038(5) 0.040(5) 0.056(5) -0.003(4) 0.009(4) 0.011(4)
C22A 0.051(5) 0.025(4) 0.038(4) 0.003(4) 0.001(4) -0.005(4)
C22 0.052(6) 0.058(7) 0.064(6) -0.006(5) 0.021(5) 0.012(5)
C23A 0.104(9) 0.038(6) 0.068(6) 0.016(5) 0.043(6) 0.026(6)
C23 0.115(11) 0.093(11) 0.144(12) 0.001(9) 0.090(10) 0.002(9)
C24A 0.036(4) 0.046(5) 0.031(4) 0.006(4) 0.009(4) 0.004(4)
C24 0.047(5) 0.035(4) 0.031(4) 0.001(3) 0.016(4) -0.003(4)
C25 0.044(5) 0.041(5) 0.038(4) -0.001(4) 0.006(4) -0.019(4)
C25A 0.064(6) 0.063(6) 0.045(5) 0.016(5) 0.024(5) 0.025(5)
C26 0.033(4) 0.045(5) 0.034(4) 0.002(4) 0.004(3) 0.004(4)
C26A 0.023(3) 0.048(5) 0.032(4) -0.004(4) 0.005(3) -0.003(4)
C27 0.036(4) 0.030(4) 0.044(4) 0.010(4) 0.010(4) 0.013(3)
C27A 0.050(5) 0.041(5) 0.041(5) 0.000(4) 0.008(4) 0.000(4)
C28 0.046(5) 0.028(5) 0.052(5) 0.000(4) 0.022(4) 0.009(4)
C28A 0.044(5) 0.039(5) 0.039(4) 0.000(4) -0.012(4) -0.002(4)
C29 0.077(7) 0.045(6) 0.075(7) 0.004(5) 0.022(6) -0.022(5)
C29A 0.051(6) 0.047(6) 0.110(9) 0.034(6) -0.003(6) 0.001(5)
C30 0.045(5) 0.054(6) 0.055(5) -0.013(4) 0.026(4) -0.013(4)
C30A 0.035(4) 0.044(5) 0.026(4) 0.003(3) 0.010(3) 0.006(4)
C31A 0.049(4) 0.024(4) 0.040(4) 0.002(4) 0.014(4) -0.006(4)
C31 0.093(8) 0.061(7) 0.101(8) -0.021(6) 0.061(7) -0.026(6)
C32 0.030(4) 0.042(5) 0.075(6) -0.014(5) 0.016(4) 0.004(4)
C32A 0.042(4) 0.039(5) 0.033(4) 0.012(4) 0.005(4) 0.009(4)
C33A 0.024(4) 0.041(4) 0.024(4) 0.013(3) 0.005(3) 0.002(3)
C33 0.032(4) 0.047(5) 0.036(4) 0.000(4) 0.015(3) 0.000(4)
C34A 0.017(3) 0.050(5) 0.026(3) 0.014(3) 0.006(3) 0.002(3)
C34 0.031(4) 0.038(5) 0.028(3) -0.003(3) 0.016(3) 0.002(3)
C35 0.028(4) 0.053(5) 0.025(3) 0.008(3) 0.009(3) 0.006(3)
C35A 0.024(3) 0.057(5) 0.023(3) 0.005(4) -0.001(3) -0.016(4)
C36A 0.019(4) 0.069(6) 0.044(5) -0.002(4) -0.001(3) -0.012(4)
C36 0.036(4) 0.061(6) 0.038(4) 0.015(4) 0.012(4) -0.002(4)
C37A 0.026(4) 0.075(7) 0.036(4) 0.010(4) 0.006(3) -0.008(4)
C37 0.038(5) 0.070(7) 0.041(5) 0.016(4) 0.017(4) 0.006(4)
C38A 0.036(4) 0.050(5) 0.039(4) 0.017(4) 0.015(3) 0.002(4)
C38 0.029(4) 0.059(6) 0.054(5) 0.004(4) 0.022(4) 0.007(4)
C39 0.033(4) 0.047(5) 0.043(4) 0.014(4) 0.009(3) 0.006(4)
C40 0.033(4) 0.057(6) 0.036(4) 0.010(4) 0.019(3) -0.001(4)
C41 0.098(11) 0.151(16) 0.135(12) 0.023(12) 0.051(10) -0.003(11)
C42 0.041(8) 1.10(10) 0.168(17) 0.34(4) -0.003(10) -0.08(2)
C43 0.077(10) 0.71(7) 0.076(9) -0.031(19) 0.031(8) -0.16(2)
C44 0.045(7) 0.083(10) 0.206(17) -0.042(10) 0.045(9) -0.006(6)
C45 0.16(2) 0.29(3) 0.19(2) 0.15(2) -0.073(16) -0.15(2)
C46 0.190(17) 0.113(13) 0.067(8) 0.023(9) 0.042(10) -0.036(13)
C47 0.081(10) 0.40(4) 0.171(16) 0.15(2) 0.090(11) 0.032(16)

loop_
_atom_type_symbol
_atom_type_description
_atom_type_scat_dispersion_real
_atom_type_scat_dispersion_imag
_atom_type_scat_source
C C 0.0033 0.0016 'International Tables Vol C Tables 4.2.6.8 and 6.1.1.4'
H H 0.0000 0.0000 'International Tables Vol C Tables 4.2.6.8 and 6.1.1.4'
N N 0.0061 0.0033 'International Tables Vol C Tables 4.2.6.8 and 6.1.1.4'
O O 0.0106 0.0060 'International Tables Vol C Tables 4.2.6.8 and 6.1.1.4'
Zn Zn 0.2839 1.4301 'International Tables Vol C Tables 4.2.6.8 and 6.1.1.4'

loop_
_geom_angle_atom_site_label_1
_geom_angle_atom_site_label_2
_geom_angle_atom_site_label_3
_geom_angle
N1 Zn1 N4 88.5(2)
N1 Zn1 N3 164.3(2)
N4 Zn1 N3 89.6(2)
N1 Zn1 N2 88.8(2)
N4 Zn1 N2 160.2(2)
N3 Zn1 N2 87.7(2)
N1 Zn1 N5 98.6(2)
N4 Zn1 N5 90.7(2)
N3 Zn1 N5 97.0(2)
N2 Zn1 N5 109.0(2)
N1A Zn1A N4A 88.0(2)
N1A Zn1A N3A 163.5(2)
N4A Zn1A N3A 89.6(2)
N1A Zn1A N2A 89.2(2)
N4A Zn1A N2A 159.2(2)
N3A Zn1A N2A 87.2(2)
N1A Zn1A N5A 100.2(2)
N4A Zn1A N5A 93.7(2)
N3A Zn1A N5A 96.3(2)
N2A Zn1A N5A 107.0(2)
C34A O1 C34 121.3(5)
C4 N1 C1 106.9(6)
C4 N1 Zn1 124.6(4)
C1 N1 Zn1 127.1(5)
C4A N1A C1A 105.5(6)
C4A N1A Zn1A 126.1(4)
C1A N1A Zn1A 127.2(5)
C6A N2A C9A 107.4(6)
C6A N2A Zn1A 124.8(5)
C9A N2A Zn1A 127.5(5)
C6 N2 C9 105.8(6)
C6 N2 Zn1 125.7(5)
C9 N2 Zn1 128.4(5)
C14 N3 C11 105.8(6)
C14 N3 Zn1 125.1(5)
C11 N3 Zn1 128.0(5)
C11A N3A C14A 107.3(6)
C11A N3A Zn1A 126.5(5)
C14A N3A Zn1A 125.4(5)
C19A N4A C16A 106.8(6)
C19A N4A Zn1A 128.1(5)
C16A N4A Zn1A 125.0(4)
C16 N4 C19 106.1(6)
C16 N4 Zn1 124.4(5)
C19 N4 Zn1 129.6(5)
C39 N5 Zn1 123.0(5)
C39 N5 H5A 106.6
Zn1 N5 H5A 106.6
C39 N5 H5C 106.6
Zn1 N5 H5C 106.6
H5A N5 H5C 106.5
C40 N5A Zn1A 123.6(5)
C40 N5A H5AA 106.4
Zn1A N5A H5AA 106.4
C40 N5A H5AC 106.4
Zn1A N5A H5AC 106.4
H5AA N5A H5AC 106.5
N1A C1A C20A 123.4(7)
N1A C1A C2A 109.2(6)
C20A C1A C2A 127.2(6)
N1 C1 C20 123.6(7)
N1 C1 C2 108.8(7)
C20 C1 C2 127.5(7)
C3 C2 C1 107.1(6)
C3 C2 C21 123.5(7)
C1 C2 C21 129.4(7)
C3A C2A C21A 123.8(7)
C3A C2A C1A 106.3(6)
C21A C2A C1A 129.6(6)
C2A C3A C4A 107.4(7)
C2A C3A C22A 127.8(7)
C4A C3A C22A 124.8(7)
C2 C3 C4 106.5(7)
C2 C3 C22 128.5(7)
C4 C3 C22 125.0(7)
N1 C4 C5 124.7(6)
N1 C4 C3 110.6(6)
C5 C4 C3 124.5(7)
N1A C4A C5A 123.0(6)
N1A C4A C3A 111.3(6)
C5A C4A C3A 125.6(7)
C6 C5 C4 126.7(8)
C6 C5 H5B 116.7
C4 C5 H5B 116.7
C6A C5A C4A 129.1(7)
C6A C5A H5AB 115.4
C4A C5A H5AB 115.4
N2 C6 C5 125.3(7)
N2 C6 C7 109.9(6)
C5 C6 C7 124.8(7)
N2A C6A C5A 124.9(7)
N2A C6A C7A 109.1(6)
C5A C6A C7A 126.0(7)
C8 C7 C6 107.3(6)
C8 C7 C24 127.6(7)
C6 C7 C24 125.0(7)
C8A C7A C24A 129.1(6)
C8A C7A C6A 105.6(6)
C24A C7A C6A 125.1(7)
C7 C8 C9 106.0(6)
C7 C8 C26 127.9(7)
C9 C8 C26 126.0(7)
C7A C8A C9A 108.2(6)
C7A C8A C26A 126.8(7)
C9A C8A C26A 125.0(7)
N2A C9A C10A 124.5(7)
N2A C9A C8A 109.6(7)
C10A C9A C8A 125.9(7)
N2 C9 C10 122.6(7)
N2 C9 C8 110.9(7)
C10 C9 C8 126.5(7)
C11 C10 C9 128.2(7)
C11 C10 H10A 115.9
C9 C10 H10A 115.9
C9A C10A C11A 126.4(7)
C9A C10A H10B 116.8
C11A C10A H10B 116.8
N3 C11 C10 124.0(7)
N3 C11 C12 109.8(6)
C10 C11 C12 126.2(6)
N3A C11A C10A 125.9(7)
N3A C11A C12A 109.3(7)
C10A C11A C12A 124.6(7)
C13 C12 C11 107.3(7)
C13 C12 C27 126.9(7)
C11 C12 C27 125.8(7)
C13A C12A C11A 107.7(7)
C13A C12A C27A 127.8(8)
C11A C12A C27A 124.5(7)
C12 C13 C14 105.8(7)
C12 C13 C28 126.6(7)
C14 C13 C28 127.3(7)
C12A C13A C14A 105.5(7)
C12A C13A C28A 127.8(7)
C14A C13A C28A 126.7(7)
N3A C14A C15A 123.7(7)
N3A C14A C13A 110.2(6)
C15A C14A C13A 125.9(8)
N3 C14 C15 123.1(7)
N3 C14 C13 111.2(6)
C15 C14 C13 125.6(7)
C16A C15A C14A 128.7(8)
C16A C15A H15A 115.6
C14A C15A H15A 115.6
C16 C15 C14 128.4(8)
C16 C15 H15B 115.8
C14 C15 H15B 115.8
C15A C16A N4A 125.1(6)
C15A C16A C17A 124.7(7)
N4A C16A C17A 110.1(6)
N4 C16 C15 124.9(7)
N4 C16 C17 110.7(7)
C15 C16 C17 124.3(7)
C18 C17 C16 106.9(7)
C18 C17 C30 126.9(7)
C16 C17 C30 126.2(8)
C18A C17A C16A 106.9(7)
C18A C17A C30A 129.0(6)
C16A C17A C30A 124.1(7)
C17A C18A C19A 106.8(6)
C17A C18A C32A 124.3(7)
C19A C18A C32A 128.9(7)
C17 C18 C19 106.3(6)
C17 C18 C32 124.0(7)
C19 C18 C32 129.7(8)
N4A C19A C20A 124.2(7)
N4A C19A C18A 109.4(7)
C20A C19A C18A 126.4(7)
N4 C19 C20 122.0(7)
N4 C19 C18 110.0(7)
C20 C19 C18 127.7(7)
C19A C20A C1A 126.5(7)
C19A C20A C33A 119.2(6)
C1A C20A C33A 113.9(6)
C19 C20 C1 127.1(7)
C19 C20 C33 118.4(7)
C1 C20 C33 114.4(7)
C2A C21A H21A 109.5
C2A C21A H21B 109.5
H21A C21A H21B 109.5
C2A C21A H21C 109.5
H21A C21A H21C 109.5
H21B C21A H21C 109.5
C2 C21 H21D 109.5
C2 C21 H21E 109.5
H21D C21 H21E 109.5
C2 C21 H21F 109.5
H21D C21 H21F 109.5
H21E C21 H21F 109.5
C3A C22A C23A 111.0(7)
C3A C22A H22A 109.4
C23A C22A H22A 109.4
C3A C22A H22B 109.4
C23A C22A H22B 109.4
H22A C22A H22B 108.0
C23 C22 C3 115.2(9)
C23 C22 H22C 108.5
C3 C22 H22C 108.5
C23 C22 H22D 108.5
C3 C22 H22D 108.5
H22C C22 H22D 107.5
C22A C23A H23A 109.5
C22A C23A H23B 109.5
H23A C23A H23B 109.5
C22A C23A H23C 109.5
H23A C23A H23C 109.5
H23B C23A H23C 109.5
C22 C23 H23D 109.5
C22 C23 H23E 109.5
H23D C23 H23E 109.5
C22 C23 H23F 109.5
H23D C23 H23F 109.5
H23E C23 H23F 109.5
C7A C24A C25A 114.8(7)
C7A C24A H24A 108.6
C25A C24A H24A 108.6
C7A C24A H24B 108.6
C25A C24A H24B 108.6
H24A C24A H24B 107.5
C25 C24 C7 112.7(6)
C25 C24 H24C 109.1
C7 C24 H24C 109.1
C25 C24 H24D 109.1
C7 C24 H24D 109.1
H24C C24 H24D 107.8
C24 C25 H25A 109.5
C24 C25 H25B 109.5
H25A C25 H25B 109.5
C24 C25 H25C 109.5
H25A C25 H25C 109.5
H25B C25 H25C 109.5
C24A C25A H25D 109.5
C24A C25A H25E 109.5
H25D C25A H25E 109.5
C24A C25A H25F 109.5
H25D C25A H25F 109.5
H25E C25A H25F 109.5
C8 C26 H26A 109.5
C8 C26 H26B 109.5
H26A C26 H26B 109.5
C8 C26 H26C 109.5
H26A C26 H26C 109.5
H26B C26 H26C 109.5
C8A C26A H26D 109.5
C8A C26A H26E 109.5
H26D C26A H26E 109.5
C8A C26A H26F 109.5
H26D C26A H26F 109.5
H26E C26A H26F 109.5
C12 C27 H27A 109.5
C12 C27 H27B 109.5
H27A C27 H27B 109.5
C12 C27 H27C 109.5
H27A C27 H27C 109.5
H27B C27 H27C 109.5
C12A C27A H27D 109.5
C12A C27A H27E 109.5
H27D C27A H27E 109.5
C12A C27A H27F 109.5
H27D C27A H27F 109.5
H27E C27A H27F 109.5
C29 C28 C13 110.5(7)
C29 C28 H28A 109.6
C13 C28 H28A 109.6
C29 C28 H28B 109.6
C13 C28 H28B 109.6
H28A C28 H28B 108.1
C13A C28A C29A 111.5(8)
C13A C28A H28C 109.3
C29A C28A H28C 109.3
C13A C28A H28D 109.3
C29A C28A H28D 109.3
H28C C28A H28D 108.0
C28 C29 H29A 109.5
C28 C29 H29B 109.5
H29A C29 H29B 109.5
C28 C29 H29C 109.5
H29A C29 H29C 109.5
H29B C29 H29C 109.5
C28A C29A H29D 109.5
C28A C29A H29E 109.5
H29D C29A H29E 109.5
C28A C29A H29F 109.5
H29D C29A H29F 109.5
H29E C29A H29F 109.5
C31 C30 C17 113.2(8)
C31 C30 H30A 108.9
C17 C30 H30A 108.9
C31 C30 H30B 108.9
C17 C30 H30B 108.9
H30A C30 H30B 107.7
C17A C30A C31A 114.5(6)
C17A C30A H30C 108.6
C31A C30A H30C 108.6
C17A C30A H30D 108.6
C31A C30A H30D 108.6
H30C C30A H30D 107.6
C30A C31A H31A 109.5
C30A C31A H31B 109.5
H31A C31A H31B 109.5
C30A C31A H31C 109.5
H31A C31A H31C 109.5
H31B C31A H31C 109.5
C30 C31 H31D 109.5
C30 C31 H31E 109.5
H31D C31 H31E 109.5
C30 C31 H31F 109.5
H31D C31 H31F 109.5
H31E C31 H31F 109.5
C18 C32 H32A 109.5
C18 C32 H32B 109.5
H32A C32 H32B 109.5
C18 C32 H32C 109.5
H32A C32 H32C 109.5
H32B C32 H32C 109.5
C18A C32A H32D 109.5
C18A C32A H32E 109.5
H32D C32A H32E 109.5
C18A C32A H32F 109.5
H32D C32A H32F 109.5
H32E C32A H32F 109.5
C38A C33A C34A 118.4(7)
C38A C33A C20A 118.9(6)
C34A C33A C20A 122.4(6)
C34 C33 C38 118.0(7)
C34 C33 C20 123.8(6)
C38 C33 C20 118.2(6)
O1 C34A C35A 122.8(6)
O1 C34A C33A 116.4(6)
C35A C34A C33A 120.2(6)
C33 C34 C35 122.2(6)
C33 C34 O1 114.1(6)
C35 C34 O1 123.3(6)
C34 C35 C36 118.2(7)
C34 C35 H35A 120.9
C36 C35 H35A 120.9
C34A C35A C36A 119.2(7)
C34A C35A H35B 120.4
C36A C35A H35B 120.4
C37A C36A C35A 121.6(7)
C37A C36A H36A 119.2
C35A C36A H36A 119.2
C37 C36 C35 121.5(7)
C37 C36 H36B 119.3
C35 C36 H36B 119.3
C36A C37A C38A 117.7(7)
C36A C37A H37A 121.2
C38A C37A H37A 121.2
C36 C37 C38 118.7(7)
C36 C37 H37B 120.6
C38 C37 H37B 120.6
C33A C38A C37A 122.7(7)
C33A C38A H38A 118.7
C37A C38A H38A 118.7
C37 C38 C33 121.2(7)
C37 C38 H38B 119.4
C33 C38 H38B 119.4
N5 C39 C40 111.8(6)
N5 C39 H39A 109.3
C40 C39 H39A 109.3
N5 C39 H39B 109.3
C40 C39 H39B 109.3
H39A C39 H39B 107.9
N5A C40 C39 110.5(6)
N5A C40 C41 105.6(8)
C39 C40 C41 117.2(8)
N5A C40 H40A 107.7
C39 C40 H40A 107.7
C41 C40 H40A 107.7
C40 C41 C42 100.2(12)
C40 C41 H41A 111.7
C42 C41 H41A 111.7
C40 C41 H41B 111.7
C42 C41 H41B 111.7
H41A C41 H41B 109.5
C43 C42 C47 120.0
C43 C42 C41 126.3(9)
C47 C42 C41 110.4(9)
C44 C43 C42 120.0
C44 C43 H43A 120.0
C42 C43 H43A 120.0
C43 C44 C45 120.0
C43 C44 H44A 120.0
C45 C44 H44A 120.0
C44 C45 C46 120.0
C44 C45 H45A 120.0
C46 C45 H45A 120.0
C47 C46 C45 120.0
C47 C46 H46A 120.0
C45 C46 H46A 120.0
C46 C47 C42 120.0
C46 C47 H47A 120.0
C42 C47 H47A 120.0

loop_
_geom_bond_atom_site_label_1
_geom_bond_atom_site_label_2
_geom_bond_distance
Zn1 N1 2.058(6)
Zn1 N4 2.067(6)
Zn1 N3 2.069(6)
Zn1 N2 2.086(6)
Zn1 N5 2.223(6)
Zn1A N1A 2.058(6)
Zn1A N4A 2.077(6)
Zn1A N3A 2.082(6)
Zn1A N2A 2.094(6)
Zn1A N5A 2.184(6)
O1 C34A 1.364(8)
O1 C34 1.397(8)
N1 C4 1.360(10)
N1 C1 1.393(8)
N1A C4A 1.363(9)
N1A C1A 1.386(8)
N2A C6A 1.364(9)
N2A C9A 1.379(9)
N2 C6 1.349(9)
N2 C9 1.382(9)
N3 C14 1.364(9)
N3 C11 1.369(9)
N3A C11A 1.359(9)
N3A C14A 1.377(10)
N4A C19A 1.369(9)
N4A C16A 1.388(9)
N4 C16 1.369(10)
N4 C19 1.392(9)
N5 C39 1.472(9)
N5 H5A 0.9200
N5 H5C 0.9200
N5A C40 1.472(9)
N5A H5AA 0.9200
N5A H5AC 0.9200
C1A C20A 1.413(10)
C1A C2A 1.480(11)
C1 C20 1.426(11)
C1 C2 1.457(11)
C2 C3 1.373(11)
C2 C21 1.498(10)
C2A C3A 1.343(10)
C2A C21A 1.477(10)
C3A C4A 1.440(10)
C3A C22A 1.512(11)
C3 C4 1.448(10)
C3 C22 1.511(12)
C4 C5 1.413(10)
C4A C5A 1.405(10)
C5 C6 1.377(10)
C5 H5B 0.9500
C5A C6A 1.370(10)
C5A H5AB 0.9500
C6 C7 1.451(9)
C6A C7A 1.480(9)
C7 C8 1.353(10)
C7 C24 1.525(10)
C7A C8A 1.365(11)
C7A C24A 1.472(11)
C8 C9 1.425(11)
C8 C26 1.492(9)
C8A C9A 1.428(10)
C8A C26A 1.498(9)
C9A C10A 1.384(11)
C9 C10 1.412(10)
C10 C11 1.388(10)
C10 H10A 0.9500
C10A C11A 1.391(11)
C10A H10B 0.9500
C11 C12 1.446(11)
C11A C12A 1.433(12)
C12 C13 1.358(11)
C12 C27 1.501(10)
C12A C13A 1.387(11)
C12A C27A 1.530(10)
C13 C14 1.440(10)
C13 C28 1.514(11)
C13A C14A 1.433(11)
C13A C28A 1.499(12)
C14A C15A 1.396(10)
C14 C15 1.395(10)
C15A C16A 1.379(11)
C15A H15A 0.9500
C15 C16 1.393(11)
C15 H15B 0.9500
C16A C17A 1.457(9)
C16 C17 1.447(11)
C17 C18 1.379(12)
C17 C30 1.512(11)
C17A C18A 1.362(10)
C17A C30A 1.495(11)
C18A C19A 1.483(10)
C18A C32A 1.501(10)
C18 C19 1.454(11)
C18 C32 1.516(10)
C19A C20A 1.408(10)
C19 C20 1.419(11)
C20A C33A 1.508(9)
C20 C33 1.517(10)
C21A H21A 0.9800
C21A H21B 0.9800
C21A H21C 0.9800
C21 H21D 0.9800
C21 H21E 0.9800
C21 H21F 0.9800
C22A C23A 1.543(13)
C22A H22A 0.9900
C22A H22B 0.9900
C22 C23 1.477(14)
C22 H22C 0.9900
C22 H22D 0.9900
C23A H23A 0.9800
C23A H23B 0.9800
C23A H23C 0.9800
C23 H23D 0.9800
C23 H23E 0.9800
C23 H23F 0.9800
C24A C25A 1.525(11)
C24A H24A 0.9900
C24A H24B 0.9900
C24 C25 1.515(10)
C24 H24C 0.9900
C24 H24D 0.9900
C25 H25A 0.9800
C25 H25B 0.9800
C25 H25C 0.9800
C25A H25D 0.9800
C25A H25E 0.9800
C25A H25F 0.9800
C26 H26A 0.9800
C26 H26B 0.9800
C26 H26C 0.9800
C26A H26D 0.9800
C26A H26E 0.9800
C26A H26F 0.9800
C27 H27A 0.9800
C27 H27B 0.9800
C27 H27C 0.9800
C27A H27D 0.9800
C27A H27E 0.9800
C27A H27F 0.9800
C28 C29 1.504(12)
C28 H28A 0.9900
C28 H28B 0.9900
C28A C29A 1.514(14)
C28A H28C 0.9900
C28A H28D 0.9900
C29 H29A 0.9800
C29 H29B 0.9800
C29 H29C 0.9800
C29A H29D 0.9800
C29A H29E 0.9800
C29A H29F 0.9800
C30 C31 1.482(12)
C30 H30A 0.9900
C30 H30B 0.9900
C30A C31A 1.502(10)
C30A H30C 0.9900
C30A H30D 0.9900
C31A H31A 0.9800
C31A H31B 0.9800
C31A H31C 0.9800
C31 H31D 0.9800
C31 H31E 0.9800
C31 H31F 0.9800
C32 H32A 0.9800
C32 H32B 0.9800
C32 H32C 0.9800
C32A H32D 0.9800
C32A H32E 0.9800
C32A H32F 0.9800
C33A C38A 1.378(10)
C33A C34A 1.405(10)
C33 C34 1.378(10)
C33 C38 1.394(10)
C34A C35A 1.389(10)
C34 C35 1.382(9)
C35 C36 1.396(10)
C35 H35A 0.9500
C35A C36A 1.394(10)
C35A H35B 0.9500
C36A C37A 1.385(11)
C36A H36A 0.9500
C36 C37 1.373(11)
C36 H36B 0.9500
C37A C38A 1.391(11)
C37A H37A 0.9500
C37 C38 1.394(11)
C37 H37B 0.9500
C38A H38A 0.9500
C38 H38B 0.9500
C39 C40 1.533(12)
C39 H39A 0.9900
C39 H39B 0.9900
C40 C41 1.611(17)
C40 H40A 1.0000
C41 C42 1.632(19)
C41 H41A 0.9900
C41 H41B 0.9900
C42 C43 1.3900
C42 C47 1.3900
C43 C44 1.3900
C43 H43A 0.9500
C44 C45 1.3900
C44 H44A 0.9500
C45 C46 1.3900
C45 H45A 0.9500
C46 C47 1.3900
C46 H46A 0.9500
C47 H47A 0.9500
